data_7006378
loop_
_publ_author_name
'Adams, Harry'
'Alsindi, Wassim Z.'
'Davies, Graham M.'
'Duriska, Martin B.'
'Easun, Timothy L.'
'Fenton, Hazel E.'
'Herrera, Juan-Manuel'
'George, Michael W.'
'Ronayne, Kate L.'
'Sun, Xue-Zhong'
'Towrie, Michael'
'Ward, Michael D.'

_publ_section_title
;
 New members of the [Ru(diimine)(CN)(4)](2-) family: structural,
 electrochemical and photophysical properties.
;
_journal_issue 1
_journal_name_full 'Dalton transactions (Cambridge, England : 2003)'
_journal_page_first 39
_journal_page_last 50
_journal_paper_doi 10.1039/b509042c
_journal_year 2006
_chemical_formula_sum 'C18 H23 Er0.5 K0.5 N7.5 O4.5 Ru'
_chemical_formula_weight 620.69
_chemical_name_systematic
;
?
;
_space_group_IT_number 15
_symmetry_cell_setting monoclinic
_symmetry_space_group_name_Hall '-C 2yc'
_symmetry_space_group_name_H-M 'C 1 2/c 1'
_atom_sites_solution_hydrogens geom
_atom_sites_solution_primary direct
_atom_sites_solution_secondary difmap
_audit_creation_method SHELXL-97
_cell_angle_alpha 90.00
_cell_angle_beta 103.05(3)
_cell_angle_gamma 90.00
_cell_formula_units_Z 8
_cell_length_a 28.636(6)
_cell_length_b 14.487(3)
_cell_length_c 15.487(3)
_cell_measurement_temperature 173(2)
_cell_volume 6259(2)
_computing_structure_refinement 'SHELXL-97 (Sheldrick, 1997)'
_computing_structure_solution 'SHELXS-97 (Sheldrick, 1990)'
_diffrn_ambient_temperature 173(2)
_diffrn_measured_fraction_theta_full 1.000
_diffrn_measured_fraction_theta_max 1.000
_diffrn_measurement_device_type 'Bruker SMART 1000'
_diffrn_measurement_method '\w scans'
_diffrn_radiation_monochromator graphite
_diffrn_radiation_source 'fine-focus sealed tube'
_diffrn_radiation_type MoK\a
_diffrn_radiation_wavelength 0.71073
_diffrn_reflns_av_R_equivalents 0.1580
_diffrn_reflns_av_sigmaI/netI 0.1164
_diffrn_reflns_limit_h_max 34
_diffrn_reflns_limit_h_min -34
_diffrn_reflns_limit_k_max 17
_diffrn_reflns_limit_k_min -17
_diffrn_reflns_limit_l_max 18
_diffrn_reflns_limit_l_min -18
_diffrn_reflns_number 30015
_diffrn_reflns_theta_full 25.00
_diffrn_reflns_theta_max 25.00
_diffrn_reflns_theta_min 1.46
_exptl_absorpt_coefficient_mu 1.921
_exptl_absorpt_correction_T_max 0.91
_exptl_absorpt_correction_T_min 0.57
_exptl_absorpt_correction_type multi-scan
_exptl_absorpt_process_details sadabs
_exptl_crystal_colour orange
_exptl_crystal_density_diffrn 1.317
_exptl_crystal_density_method 'not measured'
_exptl_crystal_description needle
_exptl_crystal_F_000 2456
_exptl_crystal_size_max 0.3
_exptl_crystal_size_mid 0.1
_exptl_crystal_size_min 0.05
_refine_diff_density_max 1.877
_refine_diff_density_min -1.897
_refine_diff_density_rms 0.245
_refine_ls_extinction_method none
_refine_ls_goodness_of_fit_ref 1.062
_refine_ls_hydrogen_treatment mixed
_refine_ls_matrix_type full
_refine_ls_number_parameters 331
_refine_ls_number_reflns 5504
_refine_ls_number_restraints 0
_refine_ls_restrained_S_all 1.062
_refine_ls_R_factor_all 0.1668
_refine_ls_R_factor_gt 0.0915
_refine_ls_shift/su_max 0.002
_refine_ls_shift/su_mean 0.000
_refine_ls_structure_factor_coef Fsqd
_refine_ls_weighting_details 'calc w=1/[\s^2^(Fo^2^)+(0.1900P)^2^+1.4100P] where P=(Fo^2^+2Fc^2^)/3'
_refine_ls_weighting_scheme calc
_refine_ls_wR_factor_gt 0.2636
_refine_ls_wR_factor_ref 0.3235
_reflns_number_gt 2817
_reflns_number_total 5504
_reflns_threshold_expression >2sigma(I)
_cod_data_source_file b509042c.txt
_cod_data_source_block md22
_cod_original_sg_symbol_H-M C2/c
_cod_original_formula_sum 'C18 H23 Er0.50 K0.50 N7.50 O4.50 Ru'
_cod_database_code 7006378

loop_
_symmetry_equiv_pos_as_xyz
'x, y, z'
'-x, y, -z+1/2'
'x+1/2, y+1/2, z'
'-x+1/2, y+1/2, -z+1/2'
'-x, -y, -z'
'x, -y, z-1/2'
'-x+1/2, -y+1/2, -z'
'x+1/2, -y+1/2, z-1/2'

loop_
_atom_site_label
_atom_site_type_symbol
_atom_site_fract_x
_atom_site_fract_y
_atom_site_fract_z
_atom_site_U_iso_or_equiv
_atom_site_adp_type
_atom_site_occupancy
_atom_site_symmetry_multiplicity
_atom_site_calc_flag
_atom_site_refinement_flags
_atom_site_disorder_assembly
_atom_site_disorder_group
Ru2 Ru 0.13022(4) 0.58141(10) 0.05957(9) 0.0513(5) Uani 1 1 d . . .
Er1 Er 0.0000 0.46886(8) 0.2500 0.0539(4) Uani 1 2 d S . .
K1 K -0.0222(3) 0.6031(6) 0.0100(6) 0.074(2) Uani 0.50 1 d P . .
C4 C 0.2668(6) 0.6567(12) -0.1395(12) 0.063(5) Uani 1 1 d . . .
H4 H 0.3004 0.6631 -0.1337 0.076 Uiso 1 1 calc R . .
C5 C 0.1988(6) 0.6359(11) -0.0755(10) 0.051(4) Uani 1 1 d . A .
C6 C 0.1852(6) 0.5746(12) 0.2564(12) 0.059(4) Uani 1 1 d . A .
H6 H 0.1541 0.5646 0.2665 0.070 Uiso 1 1 calc R . .
C7 C 0.0822(6) 0.5419(11) 0.1245(11) 0.057(4) Uani 1 1 d . . .
C8 C 0.2734(6) 0.6013(12) 0.2268(12) 0.064(5) Uani 1 1 d . . .
H8 H 0.3043 0.6109 0.2157 0.076 Uiso 1 1 calc R . .
C9 C 0.2314(5) 0.6174(11) 0.0625(10) 0.049(4) Uani 1 1 d . A .
C10 C 0.0793(7) 0.5814(15) -0.0465(12) 0.067(5) Uani 1 1 d . . .
C11 C 0.3196(5) 0.6319(13) 0.0571(13) 0.068(5) Uani 1 1 d . . .
H11A H 0.3264 0.6622 0.1159 0.082 Uiso 1 1 calc R . .
H11B H 0.3359 0.6679 0.0182 0.082 Uiso 1 1 calc R . .
C12 C 0.2478(5) 0.6427(10) -0.0680(10) 0.046(4) Uani 1 1 d . . .
C13 C 0.1447(7) 0.4544(17) 0.0361(13) 0.072(6) Uani 1 1 d . . .
C14 C 0.1145(6) 0.7097(15) 0.0798(12) 0.065(5) Uani 1 1 d . . .
C15 C 0.1677(6) 0.6382(12) -0.1573(11) 0.058(4) Uani 1 1 d . . .
H15 H 0.1342 0.6306 -0.1635 0.070 Uiso 1 1 calc R . .
C16 C 0.1874(7) 0.6522(11) -0.2313(12) 0.061(5) Uani 1 1 d . . .
H16 H 0.1671 0.6553 -0.2889 0.073 Uiso 1 1 calc R . .
C17 C 0.3402(8) 0.5343(14) 0.0672(17) 0.096(7) Uani 1 1 d . . .
H17A H 0.3301 0.5030 0.1161 0.144 Uiso 1 1 calc R . .
H17B H 0.3753 0.5374 0.0800 0.144 Uiso 1 1 calc R . .
H17C H 0.3285 0.4999 0.0121 0.144 Uiso 1 1 calc R . .
C18 C 0.2325(5) 0.5991(11) 0.1572(11) 0.051(4) Uani 1 1 d . A .
C19 C 0.2673(7) 0.5887(14) 0.3140(13) 0.075(6) Uani 1 1 d . . .
H19 H 0.2945 0.5884 0.3623 0.090 Uiso 1 1 calc R . .
C20 C 0.2230(6) 0.5772(12) 0.3291(12) 0.061(4) Uani 1 1 d . . .
H20 H 0.2181 0.5712 0.3875 0.073 Uiso 1 1 calc R . .
C22 C 0.2356(6) 0.6612(12) -0.2204(12) 0.062(5) Uani 1 1 d . . .
H22 H 0.2482 0.6711 -0.2714 0.075 Uiso 1 1 calc R . .
N1 N 0.2684(5) 0.6335(9) 0.0202(10) 0.058(4) Uani 1 1 d . . .
N2 N 0.1893(4) 0.6180(10) 0.0071(8) 0.055(3) Uani 1 1 d . . .
N3 N 0.1046(6) 0.7868(15) 0.0960(13) 0.095(6) Uani 1 1 d . A .
N4 N 0.0516(5) 0.5194(10) 0.1600(9) 0.062(4) Uani 1 1 d . . .
N6 N 0.0476(6) 0.5771(14) -0.1109(11) 0.087(6) Uani 1 1 d . . .
N8 N 0.1891(5) 0.5852(9) 0.1716(9) 0.053(3) Uani 1 1 d . . .
N12 N 0.1518(7) 0.3746(17) 0.0182(12) 0.104(6) Uani 1 1 d . A .
O1 O 0.0443(4) 0.3369(8) 0.2249(8) 0.069(3) Uani 1 1 d . A .
O2 O 0.0484(8) 0.1706(16) 0.301(2) 0.085(9) Uani 0.50 1 d P . .
O3 O -0.0257(10) 0.623(2) 0.195(2) 0.086(9) Uani 0.50 1 d P A 1
O4 O -0.0771(12) 0.710(2) -0.0767(17) 0.103(10) Uani 0.50 1 d P . .
O5 O 0.3882(9) 0.595(2) 0.2859(19) 0.098(10) Uani 0.50 1 d P . .
O6 O 0.9126(14) 0.751(2) 0.225(2) 0.132(15) Uani 0.50 1 d P . .
O7 O -0.0606(13) 0.581(2) 0.1671(18) 0.095(10) Uani 0.50 1 d P A 2
O8 O 0.1639(14) 0.206(2) 0.941(3) 0.143(14) Uani 0.50 1 d P . .
O9 O 0.0461(12) 0.104(3) 0.466(2) 0.147(17) Uani 0.50 1 d P . .

loop_
_atom_site_aniso_label
_atom_site_aniso_U_11
_atom_site_aniso_U_22
_atom_site_aniso_U_33
_atom_site_aniso_U_23
_atom_site_aniso_U_13
_atom_site_aniso_U_12
Ru2 0.0365(8) 0.0687(10) 0.0525(8) -0.0011(6) 0.0186(6) -0.0059(6)
Er1 0.0489(7) 0.0670(8) 0.0528(7) 0.000 0.0261(5) 0.000
K1 0.066(5) 0.086(6) 0.080(6) -0.004(5) 0.034(4) -0.001(4)
C4 0.054(10) 0.074(12) 0.069(12) -0.018(9) 0.030(9) -0.014(9)
C5 0.059(10) 0.053(10) 0.045(9) 0.002(7) 0.022(8) 0.004(8)
C6 0.057(11) 0.053(10) 0.069(12) 0.003(9) 0.019(9) -0.007(8)
C7 0.053(10) 0.055(11) 0.064(11) -0.015(8) 0.018(9) 0.004(8)
C8 0.061(11) 0.060(11) 0.070(12) 0.004(9) 0.015(9) -0.005(9)
C9 0.036(9) 0.054(10) 0.058(10) -0.002(8) 0.011(7) 0.000(7)
C10 0.049(11) 0.107(16) 0.053(11) 0.012(10) 0.029(9) -0.012(10)
C11 0.029(8) 0.084(13) 0.099(14) -0.004(11) 0.029(9) 0.004(8)
C12 0.044(9) 0.049(9) 0.054(10) -0.006(7) 0.028(7) -0.010(7)
C13 0.058(12) 0.098(17) 0.057(11) -0.026(11) 0.007(9) -0.009(11)
C14 0.055(11) 0.075(13) 0.078(12) 0.010(11) 0.045(10) -0.005(10)
C15 0.060(10) 0.063(11) 0.060(10) -0.003(8) 0.027(9) -0.014(9)
C16 0.079(13) 0.055(11) 0.058(10) -0.006(8) 0.036(9) -0.004(9)
C17 0.073(14) 0.071(14) 0.14(2) -0.015(13) 0.015(14) 0.015(11)
C18 0.039(9) 0.049(10) 0.069(11) 0.003(8) 0.020(8) -0.001(7)
C19 0.062(12) 0.088(15) 0.071(13) 0.010(11) 0.010(10) -0.017(10)
C20 0.063(12) 0.059(11) 0.059(11) 0.002(9) 0.013(9) 0.000(9)
C22 0.064(12) 0.061(11) 0.073(12) 0.006(9) 0.039(10) 0.005(9)
N1 0.051(8) 0.054(8) 0.081(10) -0.020(7) 0.038(7) -0.012(6)
N2 0.044(8) 0.075(10) 0.051(8) -0.015(7) 0.021(6) -0.004(7)
N3 0.066(11) 0.106(15) 0.126(16) 0.024(13) 0.049(11) 0.010(11)
N4 0.053(8) 0.080(11) 0.062(9) -0.009(8) 0.032(7) -0.026(7)
N6 0.049(9) 0.148(17) 0.070(11) 0.027(11) 0.022(8) -0.014(10)
N8 0.051(8) 0.057(9) 0.055(8) -0.004(7) 0.021(7) -0.006(6)
N12 0.094(15) 0.137(19) 0.086(13) -0.001(13) 0.034(11) -0.028(14)
O1 0.061(7) 0.075(8) 0.072(8) -0.013(6) 0.016(6) 0.009(6)
O2 0.059(15) 0.049(14) 0.15(3) 0.032(15) 0.041(16) 0.048(12)
O3 0.052(16) 0.12(3) 0.10(2) 0.028(19) 0.041(15) -0.005(16)
O4 0.15(3) 0.10(2) 0.072(18) -0.044(16) 0.057(18) -0.04(2)
O5 0.064(18) 0.14(3) 0.09(2) 0.038(19) 0.026(15) -0.003(17)
O6 0.19(3) 0.068(19) 0.20(3) -0.03(2) 0.17(3) -0.02(2)
O7 0.12(3) 0.10(3) 0.067(19) 0.005(16) 0.016(18) 0.04(2)
O8 0.16(3) 0.06(2) 0.21(4) -0.03(2) 0.06(3) -0.01(2)
O9 0.09(2) 0.21(4) 0.15(3) -0.11(3) 0.06(2) -0.06(3)

loop_
_atom_type_symbol
_atom_type_description
_atom_type_scat_dispersion_real
_atom_type_scat_dispersion_imag
_atom_type_scat_source
C C 0.0033 0.0016 'International Tables Vol C Tables 4.2.6.8 and 6.1.1.4'
H H 0.0000 0.0000 'International Tables Vol C Tables 4.2.6.8 and 6.1.1.4'
N N 0.0061 0.0033 'International Tables Vol C Tables 4.2.6.8 and 6.1.1.4'
O O 0.0106 0.0060 'International Tables Vol C Tables 4.2.6.8 and 6.1.1.4'
K K 0.2009 0.2494 'International Tables Vol C Tables 4.2.6.8 and 6.1.1.4'
Ru Ru -1.2594 0.8363 'International Tables Vol C Tables 4.2.6.8 and 6.1.1.4'
Er Er -0.2586 4.9576 'International Tables Vol C Tables 4.2.6.8 and 6.1.1.4'

loop_
_geom_angle_atom_site_label_1
_geom_angle_atom_site_label_2
_geom_angle_atom_site_label_3
_geom_angle
_geom_angle_site_symmetry_1
_geom_angle_site_symmetry_3
_geom_angle_publ_flag
C13 Ru2 C10 89.6(8) . . ?
C13 Ru2 C14 178.4(8) . . ?
C10 Ru2 C14 88.8(8) . . ?
C13 Ru2 C7 91.3(8) . . ?
C10 Ru2 C7 87.4(7) . . ?
C14 Ru2 C7 88.9(6) . . ?
C13 Ru2 N2 86.7(7) . . ?
C10 Ru2 N2 100.9(6) . . ?
C14 Ru2 N2 93.3(6) . . ?
C7 Ru2 N2 171.4(6) . . ?
C13 Ru2 N8 90.8(7) . . ?
C10 Ru2 N8 176.4(6) . . ?
C14 Ru2 N8 90.8(7) . . ?
C7 Ru2 N8 96.2(6) . . ?
N2 Ru2 N8 75.5(5) . . ?
C13 Ru2 K1 60.4(6) . 5_565 ?
C10 Ru2 K1 52.4(6) . 5_565 ?
C14 Ru2 K1 118.8(5) . 5_565 ?
C7 Ru2 K1 50.3(5) . 5_565 ?
N2 Ru2 K1 134.2(4) . 5_565 ?
N8 Ru2 K1 130.6(4) . 5_565 ?
N4 Er1 N4 143.9(7) 2 . ?
N4 Er1 N6 108.4(5) 2 5_565 ?
N4 Er1 N6 81.9(5) . 5_565 ?
N4 Er1 N6 81.9(5) 2 6_566 ?
N4 Er1 N6 108.4(5) . 6_566 ?
N6 Er1 N6 147.4(10) 5_565 6_566 ?
N4 Er1 O1 74.1(5) 2 2 ?
N4 Er1 O1 140.7(5) . 2 ?
N6 Er1 O1 72.8(5) 5_565 2 ?
N6 Er1 O1 81.0(6) 6_566 2 ?
N4 Er1 O1 140.7(5) 2 . ?
N4 Er1 O1 74.1(5) . . ?
N6 Er1 O1 81.0(6) 5_565 . ?
N6 Er1 O1 72.8(5) 6_566 . ?
O1 Er1 O1 72.7(6) 2 . ?
N4 Er1 O3 71.9(7) 2 2 ?
N4 Er1 O3 75.2(7) . 2 ?
N6 Er1 O3 129.9(9) 5_565 2 ?
N6 Er1 O3 82.6(9) 6_566 2 ?
O1 Er1 O3 143.9(7) 2 2 ?
O1 Er1 O3 131.5(7) . 2 ?
N4 Er1 O3 75.2(7) 2 . ?
N4 Er1 O3 71.9(7) . . ?
N6 Er1 O3 82.6(9) 5_565 . ?
N6 Er1 O3 129.9(9) 6_566 . ?
O1 Er1 O3 131.5(7) 2 . ?
O1 Er1 O3 143.9(7) . . ?
O3 Er1 O3 48.1(16) 2 . ?
N4 Er1 O7 69.4(8) 2 . ?
N4 Er1 O7 87.1(9) . . ?
N6 Er1 O7 61.8(9) 5_565 . ?
N6 Er1 O7 146.7(8) 6_566 . ?
O1 Er1 O7 105.8(10) 2 . ?
O1 Er1 O7 140.5(7) . . ?
O3 Er1 O7 72.9(13) 2 . ?
O3 Er1 O7 27.1(9) . . ?
N4 Er1 O7 87.1(9) 2 2 ?
N4 Er1 O7 69.4(8) . 2 ?
N6 Er1 O7 146.7(8) 5_565 2 ?
N6 Er1 O7 61.8(9) 6_566 2 ?
O1 Er1 O7 140.5(7) 2 2 ?
O1 Er1 O7 105.8(10) . 2 ?
O3 Er1 O7 27.1(9) 2 2 ?
O3 Er1 O7 72.9(13) . 2 ?
O7 Er1 O7 99.2(18) . 2 ?
N4 Er1 K1 46.5(4) 2 2 ?
N4 Er1 K1 113.3(3) . 2 ?
N6 Er1 K1 153.3(5) 5_565 2 ?
N6 Er1 K1 51.1(4) 6_566 2 ?
O1 Er1 K1 102.2(3) 2 2 ?
O1 Er1 K1 123.3(3) . 2 ?
O3 Er1 K1 43.8(7) 2 2 ?
O3 Er1 K1 81.9(8) . 2 ?
O7 Er1 K1 96.0(7) . 2 ?
O7 Er1 K1 44.2(7) 2 2 ?
N4 Er1 K1 113.3(3) 2 . ?
N4 Er1 K1 46.5(4) . . ?
N6 Er1 K1 51.1(4) 5_565 . ?
N6 Er1 K1 153.3(5) 6_566 . ?
O1 Er1 K1 123.3(3) 2 . ?
O1 Er1 K1 102.2(3) . . ?
O3 Er1 K1 81.9(8) 2 . ?
O3 Er1 K1 43.8(7) . . ?
O7 Er1 K1 44.2(7) . . ?
O7 Er1 K1 96.0(7) 2 . ?
K1 Er1 K1 123.6(3) 2 . ?
O4 K1 O3 109.0(9) . . ?
O4 K1 O7 102.5(9) . . ?
O3 K1 O7 23.1(7) . . ?
O4 K1 N4 161.7(7) . . ?
O3 K1 N4 56.9(6) . . ?
O7 K1 N4 69.1(7) . . ?
O4 K1 N6 100.0(8) . . ?
O3 K1 N6 142.2(7) . . ?
O7 K1 N6 157.5(8) . . ?
N4 K1 N6 88.9(5) . . ?
O4 K1 N4 82.9(7) . 5_565 ?
O3 K1 N4 145.4(7) . 5_565 ?
O7 K1 N4 124.2(8) . 5_565 ?
N4 K1 N4 115.4(4) . 5_565 ?
N6 K1 N4 60.2(4) . 5_565 ?
O4 K1 C7 82.5(7) . 5_565 ?
O3 K1 C7 125.3(7) . 5_565 ?
O7 K1 C7 103.1(9) . 5_565 ?
N4 K1 C7 114.9(5) . 5_565 ?
N6 K1 C7 81.3(5) . 5_565 ?
N4 K1 C7 21.5(4) 5_565 5_565 ?
O4 K1 N6 127.4(8) . 5_565 ?
O3 K1 N6 62.4(8) . 5_565 ?
O7 K1 N6 48.2(7) . 5_565 ?
N4 K1 N6 59.7(4) . 5_565 ?
N6 K1 N6 116.7(4) . 5_565 ?
N4 K1 N6 84.3(5) 5_565 5_565 ?
C7 K1 N6 68.5(5) 5_565 5_565 ?
O4 K1 C10 115.3(8) . . ?
O3 K1 C10 120.7(7) . . ?
O7 K1 C10 138.5(8) . . ?
N4 K1 C10 69.7(5) . . ?
N6 K1 C10 21.5(4) . . ?
N4 K1 C10 78.7(5) 5_565 . ?
C7 K1 C10 98.3(5) 5_565 . ?
N6 K1 C10 111.7(5) 5_565 . ?
O4 K1 C7 153.4(8) . . ?
O3 K1 C7 73.7(6) . . ?
O7 K1 C7 89.3(7) . . ?
N4 K1 C7 21.4(4) . . ?
N6 K1 C7 69.6(5) . . ?
N4 K1 C7 110.2(5) 5_565 . ?
C7 K1 C7 118.3(4) 5_565 . ?
N6 K1 C7 78.1(5) 5_565 . ?
C10 K1 C7 49.2(5) . . ?
O4 K1 C10 109.7(8) . 5_565 ?
O3 K1 C10 77.2(7) . 5_565 ?
O7 K1 C10 57.6(8) . 5_565 ?
N4 K1 C10 80.1(5) . 5_565 ?
N6 K1 C10 115.5(6) . 5_565 ?
N4 K1 C10 68.2(4) 5_565 5_565 ?
C7 K1 C10 49.6(5) 5_565 5_565 ?
N6 K1 C10 21.2(4) 5_565 5_565 ?
C10 K1 C10 119.1(4) . 5_565 ?
C7 K1 C10 96.8(5) . 5_565 ?
O4 K1 K1 138.9(8) . 5_565 ?
O3 K1 K1 106.4(7) . 5_565 ?
O7 K1 K1 102.0(7) . 5_565 ?
N4 K1 K1 59.3(4) . 5_565 ?
N6 K1 K1 60.6(4) . 5_565 ?
N4 K1 K1 56.1(4) 5_565 5_565 ?
C7 K1 K1 60.0(4) 5_565 5_565 ?
N6 K1 K1 56.1(4) 5_565 5_565 ?
C10 K1 K1 59.8(4) . 5_565 ?
C7 K1 K1 58.3(4) . 5_565 ?
C10 K1 K1 59.3(4) 5_565 5_565 ?
C22 C4 C12 117.2(16) . . ?
C15 C5 N2 129.3(15) . . ?
C15 C5 C12 120.6(14) . . ?
N2 C5 C12 109.8(14) . . ?
N8 C6 C20 124.7(16) . . ?
N4 C7 Ru2 176.8(16) . . ?
N4 C7 K1 77.0(11) . 5_565 ?
Ru2 C7 K1 101.2(6) . 5_565 ?
N4 C7 K1 68.9(11) . . ?
Ru2 C7 K1 107.9(7) . . ?
K1 C7 K1 61.7(4) 5_565 . ?
C18 C8 C19 118.0(17) . . ?
N2 C9 N1 112.1(14) . . ?
N2 C9 C18 117.4(13) . . ?
N1 C9 C18 130.5(14) . . ?
N6 C10 Ru2 176.8(19) . . ?
N6 C10 K1 70.6(11) . . ?
Ru2 C10 K1 108.7(7) . . ?
N6 C10 K1 77.4(13) . 5_565 ?
Ru2 C10 K1 99.5(7) . 5_565 ?
K1 C10 K1 60.9(4) . 5_565 ?
N1 C11 C17 112.9(15) . . ?
N1 C12 C4 132.0(15) . . ?
N1 C12 C5 106.1(12) . . ?
C4 C12 C5 121.8(16) . . ?
N12 C13 Ru2 176.9(19) . . ?
N12 C13 K1 86.5(14) . 5_565 ?
Ru2 C13 K1 91.0(7) . 5_565 ?
N3 C14 Ru2 176.9(16) . . ?
C5 C15 C16 117.4(16) . . ?
C22 C16 C15 119.9(17) . . ?
N8 C18 C8 121.8(15) . . ?
N8 C18 C9 112.4(14) . . ?
C8 C18 C9 125.7(14) . . ?
C20 C19 C8 120.3(18) . . ?
C19 C20 C6 117.3(18) . . ?
C16 C22 C4 123.0(16) . . ?
C12 N1 C9 106.6(13) . . ?
C12 N1 C11 124.5(13) . . ?
C9 N1 C11 128.7(15) . . ?
C9 N2 C5 105.2(13) . . ?
C9 N2 Ru2 116.5(10) . . ?
C5 N2 Ru2 138.0(11) . . ?
C7 N4 Er1 171.2(15) . . ?
C7 N4 K1 89.7(12) . . ?
Er1 N4 K1 98.9(5) . . ?
C7 N4 K1 81.4(11) . 5_565 ?
Er1 N4 K1 103.6(5) . 5_565 ?
K1 N4 K1 64.6(4) . 5_565 ?
C10 N6 Er1 161.9(18) . 5_565 ?
C10 N6 K1 87.8(12) . . ?
Er1 N6 K1 105.7(6) 5_565 . ?
C10 N6 K1 81.3(13) . 5_565 ?
Er1 N6 K1 93.8(6) 5_565 5_565 ?
K1 N6 K1 63.3(4) . 5_565 ?
C18 N8 C6 117.8(15) . . ?
C18 N8 Ru2 117.8(11) . . ?
C6 N8 Ru2 124.4(11) . . ?
Er1 O3 K1 100.5(11) . . ?
Er1 O7 K1 98.7(10) . . ?

loop_
_geom_bond_atom_site_label_1
_geom_bond_atom_site_label_2
_geom_bond_distance
_geom_bond_site_symmetry_2
_geom_bond_publ_flag
Ru2 C13 1.94(2) . ?
Ru2 C10 1.93(2) . ?
Ru2 C14 1.95(2) . ?
Ru2 C7 1.964(17) . ?
Ru2 N2 2.104(12) . ?
Ru2 N8 2.129(14) . ?
Ru2 K1 4.046(9) 5_565 ?
Er1 N4 2.365(12) 2 ?
Er1 N4 2.365(12) . ?
Er1 N6 2.370(18) 5_565 ?
Er1 N6 2.370(18) 6_566 ?
Er1 O1 2.374(12) 2 ?
Er1 O1 2.374(12) . ?
Er1 O3 2.44(3) 2 ?
Er1 O3 2.44(3) . ?
Er1 O7 2.51(3) . ?
Er1 O7 2.51(3) 2 ?
Er1 K1 4.115(9) 2 ?
Er1 K1 4.115(9) . ?
K1 O4 2.39(4) . ?
K1 O3 2.90(3) . ?
K1 O7 2.90(3) . ?
K1 N4 3.019(18) . ?
K1 N6 3.054(18) . ?
K1 N4 3.129(16) 5_565 ?
K1 C7 3.175(19) 5_565 ?
K1 N6 3.208(19) 5_565 ?
K1 C10 3.235(18) . ?
K1 C7 3.235(19) . ?
K1 C10 3.25(2) 5_565 ?
K1 K1 3.288(18) 5_565 ?
C4 C22 1.37(2) . ?
C4 C12 1.36(2) . ?
C5 C15 1.37(2) . ?
C5 N2 1.391(18) . ?
C5 C12 1.39(2) . ?
C6 N8 1.35(2) . ?
C6 C20 1.37(2) . ?
C7 N4 1.18(2) . ?
C7 K1 3.175(19) 5_565 ?
C8 C18 1.40(2) . ?
C8 C19 1.41(2) . ?
C9 N2 1.311(18) . ?
C9 N1 1.387(18) . ?
C9 C18 1.48(2) . ?
C10 N6 1.19(2) . ?
C10 K1 3.25(2) 5_565 ?
C11 N1 1.45(2) . ?
C11 C17 1.53(2) . ?
C12 N1 1.37(2) . ?
C13 N12 1.22(3) . ?
C13 K1 3.52(2) 5_565 ?
C14 N3 1.19(2) . ?
C15 C16 1.40(2) . ?
C16 C22 1.36(2) . ?
C18 N8 1.326(19) . ?
C19 C20 1.35(2) . ?
N4 K1 3.129(16) 5_565 ?
N6 Er1 2.370(18) 5_565 ?
N6 K1 3.208(19) 5_565 ?
